data_7103677
loop_
_publ_author_name
J.Qi
'Hong-Xia Ma'
'Xian-Jun Li'
'Zhong-Yuan Zhou'
M.C.K.Chio
'Albert S. C. Chan'
'Qi-Yun Yang'

_publ_section_title
;
Synthesis and Characterization of Cobalt (=A2=BB) 
Complexes Containing 2-Pyridinecarboxamide Ligands and Their 
Application in Catalytic Oxidation of Ethylbenzene with Dioxygen
;
_journal_name_full 'Chemical communications (Cambridge, England)'
_journal_paper_doi 10.1039/b301963b
_journal_year 2003
_chemical_formula_sum 'C36 H28 Cl3 Co N6 O5'
_chemical_formula_weight 789.92
_chemical_name_systematic
; 
? 
;
_space_group_IT_number 14
_symmetry_cell_setting monoclinic
_symmetry_space_group_name_Hall '-P 2ybc'
_symmetry_space_group_name_H-M 'P 1 21/c 1'
_atom_sites_solution_hydrogens geom
_atom_sites_solution_primary direct
_atom_sites_solution_secondary difmap
_audit_creation_method SHELXL-97
_cell_angle_alpha 90.00
_cell_angle_beta 100.672(2)
_cell_angle_gamma 90.00
_cell_formula_units_Z 4
_cell_length_a 15.0628(12)
_cell_length_b 14.7653(12)
_cell_length_c 16.8999(14)
_cell_measurement_reflns_used 4327
_cell_measurement_temperature 294(2)
_cell_measurement_theta_max 27.5
_cell_measurement_theta_min 1
_cell_volume 3693.6(5)
_computing_cell_refinement 'Bruker SMART'
_computing_data_collection 'Bruker SMART'
_computing_data_reduction 'Bruker SHELXTL'
_computing_molecular_graphics 'Bruker SHELXTL'
_computing_publication_material 'Bruker SHELXTL'
_computing_structure_refinement 'SHELXL-97 (Sheldrick, 1997)'
_computing_structure_solution 'SHELXS-97 (Sheldrick, 1990)'
_diffrn_ambient_temperature 294(2)
_diffrn_measured_fraction_theta_full 0.982
_diffrn_measured_fraction_theta_max 0.982
_diffrn_measurement_device_type 'CCD area detector'
_diffrn_measurement_method 'phi and omega scans'
_diffrn_radiation_monochromator graphite
_diffrn_radiation_source 'fine-focus sealed tube'
_diffrn_radiation_type MoK\a
_diffrn_radiation_wavelength 0.71073
_diffrn_reflns_av_R_equivalents 0.0000
_diffrn_reflns_av_sigmaI/netI 0.0440
_diffrn_reflns_limit_h_max 19
_diffrn_reflns_limit_h_min -19
_diffrn_reflns_limit_k_max 19
_diffrn_reflns_limit_k_min 0
_diffrn_reflns_limit_l_max 22
_diffrn_reflns_limit_l_min 0
_diffrn_reflns_number 8381
_diffrn_reflns_theta_full 27.56
_diffrn_reflns_theta_max 27.56
_diffrn_reflns_theta_min 1.95
_exptl_absorpt_coefficient_mu 0.732
_exptl_absorpt_correction_T_max 0.8326
_exptl_absorpt_correction_T_min 0.7787
_exptl_absorpt_correction_type 'multi scans'
_exptl_absorpt_process_details 'SADABS; Sheldrick 1996'
_exptl_crystal_colour black
_exptl_crystal_density_diffrn 1.420
_exptl_crystal_density_method 'not measured'
_exptl_crystal_description prism
_exptl_crystal_F_000 1616
_exptl_crystal_size_max 0.36
_exptl_crystal_size_mid 0.35
_exptl_crystal_size_min 0.26
_refine_diff_density_max 0.689
_refine_diff_density_min -0.344
_refine_diff_density_rms 0.069
_refine_ls_extinction_method none
_refine_ls_goodness_of_fit_ref 1.007
_refine_ls_hydrogen_treatment mixed
_refine_ls_matrix_type full
_refine_ls_number_parameters 478
_refine_ls_number_reflns 8381
_refine_ls_number_restraints 0
_refine_ls_restrained_S_all 1.007
_refine_ls_R_factor_all 0.0826
_refine_ls_R_factor_gt 0.0512
_refine_ls_shift/su_max 0.000
_refine_ls_shift/su_mean 0.000
_refine_ls_structure_factor_coef Fsqd
_refine_ls_weighting_details 'calc w=1/[\s^2^(Fo^2^)+(0.0800P)^2^+0.0000P] where P=(Fo^2^+2Fc^2^)/3'
_refine_ls_weighting_scheme calc
_refine_ls_wR_factor_gt 0.1306
_refine_ls_wR_factor_ref 0.1476
_reflns_number_gt 5246
_reflns_number_total 8381
_reflns_threshold_expression >2sigma(I)
_cod_data_source_file b301963b.txt
_cod_data_source_block lxj2
_cod_depositor_comments
;
The following automatic conversions were performed:
'_symmetry_cell_setting' value 'Monoclinic' changed to 'monoclinic'
according to '/home/saulius/struct/CIF-dictionaries/cif_core.dic'
dictionary named 'cif_core.dic' version 2.4.1 from 2010-06-29.

Automatic conversion script
Id: cif_fix_enum 1527 2010-12-29 10:47:43Z saulius 
;
_cod_original_sg_symbol_H-M P2(1)/c
_cod_database_code 7103677

loop_
_symmetry_equiv_pos_as_xyz
'x, y, z'
'-x, y+1/2, -z+1/2'
'-x, -y, -z'
'x, -y-1/2, z-1/2'

loop_
_atom_site_label
_atom_site_type_symbol
_atom_site_fract_x
_atom_site_fract_y
_atom_site_fract_z
_atom_site_U_iso_or_equiv
_atom_site_adp_type
_atom_site_occupancy
_atom_site_symmetry_multiplicity
_atom_site_calc_flag
_atom_site_refinement_flags
_atom_site_disorder_assembly
_atom_site_disorder_group
Co1 Co 0.26977(2) -0.61740(2) 0.29150(2) 0.04241(12) Uani 1 1 d . . .
Cl1 Cl -0.07348(8) -0.91597(8) 0.40705(7) 0.0961(3) Uani 1 1 d . . .
Cl2 Cl 0.13275(12) -0.48467(8) 0.66658(8) 0.1293(6) Uani 1 1 d . . .
Cl3 Cl 0.72260(7) -0.77606(8) 0.39394(9) 0.1077(4) Uani 1 1 d . . .
O1 O 0.05364(15) -0.69813(17) 0.12891(15) 0.0758(6) Uani 1 1 d . . .
O2 O 0.34010(15) -0.77325(15) 0.48661(14) 0.0689(6) Uani 1 1 d . . .
O3 O 0.44911(15) -0.42061(14) 0.36999(14) 0.0659(6) Uani 1 1 d . . .
N1 N 0.26169(16) -0.58130(15) 0.17872(14) 0.0493(5) Uani 1 1 d . . .
N2 N 0.15131(15) -0.67071(15) 0.24837(14) 0.0498(5) Uani 1 1 d . . .
N3 N 0.32359(14) -0.73409(14) 0.27810(15) 0.0481(5) Uani 1 1 d . . .
N4 N 0.27562(15) -0.66069(14) 0.40068(14) 0.0473(5) Uani 1 1 d . . .
N5 N 0.22437(15) -0.49852(14) 0.31319(12) 0.0461(5) Uani 1 1 d . . .
N6 N 0.38660(15) -0.55800(14) 0.32494(13) 0.0455(5) Uani 1 1 d . . .
C1 C 0.3199(2) -0.5317(2) 0.14668(18) 0.0593(7) Uani 1 1 d . . .
H1A H 0.3699 -0.5075 0.1806 0.071 Uiso 1 1 calc R . .
C2 C 0.3090(3) -0.5149(2) 0.0653(2) 0.0706(9) Uani 1 1 d . . .
H2A H 0.3509 -0.4799 0.0449 0.085 Uiso 1 1 calc R . .
C3 C 0.2363(3) -0.5502(2) 0.0151(2) 0.0713(9) Uani 1 1 d . . .
H3A H 0.2288 -0.5414 -0.0403 0.086 Uiso 1 1 calc R . .
C4 C 0.1743(2) -0.5986(2) 0.04706(19) 0.0654(9) Uani 1 1 d . . .
H4A H 0.1233 -0.6219 0.0138 0.078 Uiso 1 1 calc R . .
C5 C 0.1877(2) -0.61285(18) 0.12875(17) 0.0501(6) Uani 1 1 d . . .
C6 C 0.1234(2) -0.66556(19) 0.16877(19) 0.0554(7) Uani 1 1 d . . .
C7 C 0.09811(19) -0.72881(18) 0.28924(18) 0.0521(7) Uani 1 1 d . . .
C8 C 0.1211(2) -0.81880(19) 0.30169(18) 0.0551(7) Uani 1 1 d . . .
H8A H 0.1724 -0.8412 0.2851 0.066 Uiso 1 1 calc R . .
C9 C 0.0687(2) -0.8757(2) 0.3384(2) 0.0613(8) Uani 1 1 d . . .
H9A H 0.0843 -0.9364 0.3464 0.074 Uiso 1 1 calc R . .
C10 C -0.0070(2) -0.8421(2) 0.3633(2) 0.0644(8) Uani 1 1 d . . .
C11 C -0.0314(3) -0.7531(2) 0.3515(3) 0.0851(12) Uani 1 1 d . . .
H11A H -0.0823 -0.7306 0.3686 0.102 Uiso 1 1 calc R . .
C12 C 0.0214(2) -0.6975(2) 0.3135(3) 0.0803(11) Uani 1 1 d . . .
H12A H 0.0047 -0.6372 0.3042 0.096 Uiso 1 1 calc R . .
C13 C 0.3399(2) -0.7710(2) 0.2083(2) 0.0575(7) Uani 1 1 d . . .
H13A H 0.3238 -0.7392 0.1603 0.069 Uiso 1 1 calc R . .
C14 C 0.3800(2) -0.8545(2) 0.2082(3) 0.0712(9) Uani 1 1 d . . .
H14A H 0.3897 -0.8799 0.1602 0.085 Uiso 1 1 calc R . .
C15 C 0.4055(3) -0.9003(2) 0.2795(3) 0.0866(12) Uani 1 1 d . . .
H15A H 0.4339 -0.9563 0.2802 0.104 Uiso 1 1 calc R . .
C16 C 0.3888(2) -0.8632(2) 0.3494(3) 0.0742(10) Uani 1 1 d . . .
H16A H 0.4054 -0.8938 0.3980 0.089 Uiso 1 1 calc R . .
C17 C 0.34726(18) -0.78020(18) 0.34714(19) 0.0524(7) Uani 1 1 d . . .
C18 C 0.32135(19) -0.73693(18) 0.41838(18) 0.0515(7) Uani 1 1 d . . .
C19 C 0.2418(2) -0.61700(17) 0.46439(17) 0.0484(6) Uani 1 1 d . . .
C20 C 0.1678(2) -0.6532(2) 0.4916(2) 0.0699(9) Uani 1 1 d . . .
H20A H 0.1406 -0.7053 0.4675 0.084 Uiso 1 1 calc R . .
C21 C 0.1341(3) -0.6137(3) 0.5532(3) 0.0846(12) Uani 1 1 d . . .
H21A H 0.0852 -0.6392 0.5716 0.102 Uiso 1 1 calc R . .
C22 C 0.1738(3) -0.5356(2) 0.5875(2) 0.0760(10) Uani 1 1 d . . .
C23 C 0.2476(3) -0.4995(2) 0.5638(2) 0.0762(10) Uani 1 1 d . . .
H23A H 0.2748 -0.4477 0.5886 0.091 Uiso 1 1 calc R . .
C24 C 0.2821(2) -0.5409(2) 0.50211(18) 0.0608(8) Uani 1 1 d . . .
H24A H 0.3331 -0.5169 0.4861 0.073 Uiso 1 1 calc R . .
C25 C 0.1381(2) -0.4744(2) 0.30938(18) 0.0573(7) Uani 1 1 d . . .
H25A H 0.0930 -0.5174 0.2947 0.069 Uiso 1 1 calc R . .
C26 C 0.1142(2) -0.3874(2) 0.3267(2) 0.0693(9) Uani 1 1 d . . .
H26A H 0.0539 -0.3726 0.3249 0.083 Uiso 1 1 calc R . .
C27 C 0.1798(3) -0.3229(2) 0.3465(2) 0.0721(9) Uani 1 1 d . . .
H27A H 0.1646 -0.2638 0.3576 0.087 Uiso 1 1 calc R . .
C28 C 0.2686(2) -0.34694(19) 0.34982(19) 0.0628(8) Uani 1 1 d . . .
H28A H 0.3142 -0.3040 0.3623 0.075 Uiso 1 1 calc R . .
C29 C 0.2896(2) -0.43558(17) 0.33440(15) 0.0472(6) Uani 1 1 d . . .
C30 C 0.3844(2) -0.47013(18) 0.34444(16) 0.0484(6) Uani 1 1 d . . .
C31 C 0.47050(18) -0.60494(17) 0.34224(16) 0.0440(6) Uani 1 1 d . . .
C32 C 0.5110(2) -0.6236(2) 0.42058(18) 0.0575(7) Uani 1 1 d . . .
H32A H 0.4859 -0.6011 0.4629 0.069 Uiso 1 1 calc R . .
C33 C 0.5888(2) -0.6758(2) 0.4369(2) 0.0685(9) Uani 1 1 d . . .
H33A H 0.6162 -0.6876 0.4899 0.082 Uiso 1 1 calc R . .
C34 C 0.6250(2) -0.7099(2) 0.3741(2) 0.0656(8) Uani 1 1 d . . .
C35 C 0.5864(2) -0.6914(2) 0.2956(2) 0.0645(8) Uani 1 1 d . . .
H35A H 0.6120 -0.7137 0.2535 0.077 Uiso 1 1 calc R . .
C36 C 0.5090(2) -0.6392(2) 0.28023(19) 0.0560(7) Uani 1 1 d . . .
H36A H 0.4822 -0.6268 0.2272 0.067 Uiso 1 1 calc R . .
O1W O 0.4997(2) -0.76664(18) 0.59463(17) 0.0361(7) Uani 0.50 1 d P . .
H1WA H 0.4424 -0.7644 0.5829 0.043 Uiso 0.50 1 d PR . .
H1WB H 0.5195 -0.7135 0.6065 0.043 Uiso 0.50 1 d PR . .
O2W O 0.5541(4) -0.9387(3) 0.5629(3) 0.0957(17) Uani 0.50 1 d P . .
H2WC H 0.5318 -0.9900 0.5708 0.115 Uiso 0.50 1 d PR . .
H2WD H 0.6050 -0.9338 0.5941 0.115 Uiso 0.50 1 d PR . .
O3W O 0.7321(6) -0.9111(7) 0.6562(6) 0.174(4) Uani 0.50 1 d P . .
H3WA H 0.7180 -0.9213 0.7018 0.208 Uiso 0.50 1 d PR . .
H3WB H 0.7501 -0.9605 0.6387 0.208 Uiso 0.50 1 d PR . .
O4W O -0.1114(3) -0.6113(3) 0.1037(3) 0.0733(13) Uani 0.50 1 d P . .
H4WA H -0.1037 -0.5922 0.1520 0.088 Uiso 0.50 1 d PR . .
H4WB H -0.0663 -0.6438 0.0985 0.088 Uiso 0.50 1 d PR . .

loop_
_atom_site_aniso_label
_atom_site_aniso_U_11
_atom_site_aniso_U_22
_atom_site_aniso_U_33
_atom_site_aniso_U_23
_atom_site_aniso_U_13
_atom_site_aniso_U_12
Co1 0.0373(2) 0.04102(19) 0.0501(2) -0.00241(15) 0.01101(15) -0.00179(15)
Cl1 0.0797(7) 0.1035(7) 0.1103(8) 0.0111(6) 0.0311(6) -0.0354(6)
Cl2 0.1899(15) 0.0934(7) 0.1372(10) 0.0015(7) 0.1158(11) 0.0276(8)
Cl3 0.0648(6) 0.0965(7) 0.1603(11) 0.0141(7) 0.0171(7) 0.0259(5)
O1 0.0518(13) 0.0839(15) 0.0841(16) -0.0203(13) -0.0068(11) -0.0066(12)
O2 0.0654(14) 0.0645(12) 0.0761(15) 0.0217(11) 0.0113(11) 0.0029(11)
O3 0.0592(13) 0.0550(11) 0.0847(15) -0.0108(11) 0.0166(11) -0.0184(10)
N1 0.0499(14) 0.0462(11) 0.0528(13) -0.0040(10) 0.0119(11) 0.0055(11)
N2 0.0394(12) 0.0494(12) 0.0609(15) -0.0040(10) 0.0101(11) -0.0001(10)
N3 0.0341(12) 0.0472(11) 0.0637(15) -0.0079(11) 0.0113(10) -0.0041(9)
N4 0.0415(12) 0.0449(11) 0.0574(13) 0.0003(10) 0.0145(10) -0.0030(10)
N5 0.0476(13) 0.0466(11) 0.0458(12) 0.0015(9) 0.0129(10) -0.0008(10)
N6 0.0417(12) 0.0482(11) 0.0489(12) -0.0026(9) 0.0140(10) -0.0051(10)
C1 0.0622(19) 0.0637(17) 0.0560(18) 0.0052(14) 0.0212(15) -0.0016(15)
C2 0.084(3) 0.069(2) 0.063(2) 0.0080(16) 0.0253(19) 0.0104(18)
C3 0.089(3) 0.077(2) 0.0482(18) 0.0028(16) 0.0128(18) 0.023(2)
C4 0.070(2) 0.0702(19) 0.0528(18) -0.0107(14) 0.0033(16) 0.0161(17)
C5 0.0489(16) 0.0483(14) 0.0508(16) -0.0073(12) 0.0032(13) 0.0111(13)
C6 0.0475(17) 0.0513(15) 0.065(2) -0.0140(14) 0.0054(14) 0.0060(13)
C7 0.0366(14) 0.0518(15) 0.0681(18) -0.0066(13) 0.0103(13) -0.0048(12)
C8 0.0396(15) 0.0537(15) 0.0702(19) -0.0088(14) 0.0053(13) -0.0039(13)
C9 0.0491(18) 0.0559(16) 0.075(2) 0.0002(14) 0.0014(15) -0.0071(14)
C10 0.0503(18) 0.068(2) 0.074(2) -0.0035(16) 0.0104(15) -0.0193(16)
C11 0.063(2) 0.071(2) 0.133(3) -0.011(2) 0.047(2) -0.0110(18)
C12 0.054(2) 0.0554(17) 0.140(3) -0.0044(19) 0.042(2) -0.0025(15)
C13 0.0428(16) 0.0584(16) 0.072(2) -0.0171(14) 0.0135(14) -0.0009(13)
C14 0.059(2) 0.0606(18) 0.097(3) -0.0260(19) 0.0226(19) 0.0025(16)
C15 0.070(2) 0.0547(19) 0.138(4) -0.017(2) 0.026(2) 0.0160(17)
C16 0.062(2) 0.0532(17) 0.105(3) 0.0011(18) 0.012(2) 0.0098(16)
C17 0.0375(15) 0.0454(14) 0.074(2) 0.0020(13) 0.0107(13) -0.0036(12)
C18 0.0423(15) 0.0468(14) 0.0646(19) 0.0067(13) 0.0080(13) -0.0057(12)
C19 0.0501(16) 0.0481(14) 0.0502(15) 0.0061(12) 0.0181(12) -0.0020(12)
C20 0.063(2) 0.0628(18) 0.091(2) -0.0017(17) 0.0338(18) -0.0108(16)
C21 0.077(3) 0.077(2) 0.115(3) 0.009(2) 0.058(2) 0.001(2)
C22 0.099(3) 0.0623(19) 0.080(2) 0.0092(17) 0.051(2) 0.0156(19)
C23 0.111(3) 0.0600(18) 0.067(2) -0.0035(15) 0.042(2) -0.0135(19)
C24 0.067(2) 0.0656(17) 0.0557(17) 0.0005(14) 0.0273(15) -0.0172(16)
C25 0.0475(17) 0.0587(17) 0.0666(19) -0.0047(14) 0.0130(14) 0.0061(14)
C26 0.061(2) 0.0635(19) 0.083(2) -0.0084(16) 0.0121(17) 0.0170(17)
C27 0.084(3) 0.0507(16) 0.080(2) -0.0107(15) 0.0112(19) 0.0151(18)
C28 0.078(2) 0.0445(14) 0.0655(19) -0.0034(14) 0.0121(17) -0.0033(15)
C29 0.0564(17) 0.0435(13) 0.0434(15) -0.0002(11) 0.0134(13) -0.0036(12)
C30 0.0518(16) 0.0466(14) 0.0495(15) -0.0018(12) 0.0166(13) -0.0104(13)
C31 0.0357(13) 0.0476(13) 0.0499(15) -0.0024(11) 0.0113(11) -0.0091(11)
C32 0.0500(17) 0.0703(19) 0.0531(17) 0.0010(14) 0.0121(14) -0.0045(15)
C33 0.0532(19) 0.085(2) 0.065(2) 0.0106(17) 0.0060(16) -0.0039(17)
C34 0.0433(17) 0.0589(17) 0.095(3) 0.0027(17) 0.0139(17) -0.0018(14)
C35 0.0522(18) 0.0673(18) 0.077(2) -0.0146(16) 0.0207(16) 0.0012(15)
C36 0.0454(16) 0.0678(18) 0.0564(17) -0.0043(13) 0.0137(13) -0.0040(14)
O1W 0.048(2) 0.0258(14) 0.0306(16) 0.0020(12) -0.0028(14) 0.0017(13)
O2W 0.115(5) 0.069(3) 0.105(4) 0.002(3) 0.024(3) 0.035(3)
O3W 0.168(8) 0.213(9) 0.167(8) -0.044(7) 0.099(7) -0.067(7)
O4W 0.047(2) 0.062(2) 0.116(4) 0.028(2) 0.027(2) 0.014(2)

loop_
_atom_type_symbol
_atom_type_description
_atom_type_scat_dispersion_real
_atom_type_scat_dispersion_imag
_atom_type_scat_source
C C 0.0033 0.0016 'International Tables Vol C Tables 4.2.6.8 and 6.1.1.4'
H H 0.0000 0.0000 'International Tables Vol C Tables 4.2.6.8 and 6.1.1.4'
N N 0.0061 0.0033 'International Tables Vol C Tables 4.2.6.8 and 6.1.1.4'
O O 0.0106 0.0060 'International Tables Vol C Tables 4.2.6.8 and 6.1.1.4'
Co Co 0.3494 0.9721 'International Tables Vol C Tables 4.2.6.8 and 6.1.1.4'
Cl Cl 0.1484 0.1585 'International Tables Vol C Tables 4.2.6.8 and 6.1.1.4'

loop_
_geom_angle_atom_site_label_1
_geom_angle_atom_site_label_2
_geom_angle_atom_site_label_3
_geom_angle
_geom_angle_site_symmetry_1
_geom_angle_site_symmetry_3
_geom_angle_publ_flag
N3 Co1 N4 82.63(9) . . ?
N3 Co1 N5 174.87(10) . . ?
N4 Co1 N5 94.24(9) . . ?
N3 Co1 N6 93.39(9) . . ?
N4 Co1 N6 89.60(9) . . ?
N5 Co1 N6 82.50(9) . . ?
N3 Co1 N1 94.60(9) . . ?
N4 Co1 N1 176.42(9) . . ?
N5 Co1 N1 88.69(9) . . ?
N6 Co1 N1 92.84(10) . . ?
N3 Co1 N2 88.35(9) . . ?
N4 Co1 N2 95.69(9) . . ?
N5 Co1 N2 96.02(9) . . ?
N6 Co1 N2 174.61(9) . . ?
N1 Co1 N2 81.93(10) . . ?
C1 N1 C5 117.7(3) . . ?
C1 N1 Co1 128.1(2) . . ?
C5 N1 Co1 114.17(19) . . ?
C6 N2 C7 114.8(2) . . ?
C6 N2 Co1 116.49(19) . . ?
C7 N2 Co1 127.67(19) . . ?
C17 N3 C13 119.3(2) . . ?
C17 N3 Co1 113.57(19) . . ?
C13 N3 Co1 127.2(2) . . ?
C18 N4 C19 117.2(2) . . ?
C18 N4 Co1 115.16(19) . . ?
C19 N4 Co1 127.51(17) . . ?
C25 N5 C29 118.8(2) . . ?
C25 N5 Co1 127.2(2) . . ?
C29 N5 Co1 114.03(18) . . ?
C30 N6 C31 118.8(2) . . ?
C30 N6 Co1 116.33(19) . . ?
C31 N6 Co1 123.97(16) . . ?
N1 C1 C2 122.6(3) . . ?
N1 C1 H1A 118.7 . . ?
C2 C1 H1A 118.7 . . ?
C3 C2 C1 119.2(3) . . ?
C3 C2 H2A 120.4 . . ?
C1 C2 H2A 120.4 . . ?
C2 C3 C4 119.0(3) . . ?
C2 C3 H3A 120.5 . . ?
C4 C3 H3A 120.5 . . ?
C3 C4 C5 119.6(3) . . ?
C3 C4 H4A 120.2 . . ?
C5 C4 H4A 120.2 . . ?
N1 C5 C4 121.8(3) . . ?
N1 C5 C6 115.1(2) . . ?
C4 C5 C6 123.1(3) . . ?
O1 C6 N2 127.2(3) . . ?
O1 C6 C5 120.8(3) . . ?
N2 C6 C5 112.1(2) . . ?
C12 C7 C8 118.6(3) . . ?
C12 C7 N2 121.1(3) . . ?
C8 C7 N2 120.2(2) . . ?
C9 C8 C7 120.6(3) . . ?
C9 C8 H8A 119.7 . . ?
C7 C8 H8A 119.7 . . ?
C8 C9 C10 119.5(3) . . ?
C8 C9 H9A 120.2 . . ?
C10 C9 H9A 120.2 . . ?
C11 C10 C9 121.0(3) . . ?
C11 C10 Cl1 120.3(3) . . ?
C9 C10 Cl1 118.6(3) . . ?
C10 C11 C12 118.5(3) . . ?
C10 C11 H11A 120.8 . . ?
C12 C11 H11A 120.8 . . ?
C7 C12 C11 121.7(3) . . ?
C7 C12 H12A 119.1 . . ?
C11 C12 H12A 119.1 . . ?
N3 C13 C14 120.7(3) . . ?
N3 C13 H13A 119.7 . . ?
C14 C13 H13A 119.7 . . ?
C13 C14 C15 119.5(3) . . ?
C13 C14 H14A 120.2 . . ?
C15 C14 H14A 120.2 . . ?
C16 C15 C14 119.6(3) . . ?
C16 C15 H15A 120.2 . . ?
C14 C15 H15A 120.2 . . ?
C15 C16 C17 119.3(4) . . ?
C15 C16 H16A 120.4 . . ?
C17 C16 H16A 120.4 . . ?
N3 C17 C16 121.6(3) . . ?
N3 C17 C18 114.9(2) . . ?
C16 C17 C18 123.4(3) . . ?
O2 C18 N4 126.1(3) . . ?
O2 C18 C17 121.0(3) . . ?
N4 C18 C17 112.8(3) . . ?
C24 C19 C20 118.3(3) . . ?
C24 C19 N4 122.0(2) . . ?
C20 C19 N4 119.7(3) . . ?
C21 C20 C19 121.4(3) . . ?
C21 C20 H20A 119.3 . . ?
C19 C20 H20A 119.3 . . ?
C20 C21 C22 118.8(3) . . ?
C20 C21 H21A 120.6 . . ?
C22 C21 H21A 120.6 . . ?
C23 C22 C21 121.4(3) . . ?
C23 C22 Cl2 118.8(3) . . ?
C21 C22 Cl2 119.7(3) . . ?
C22 C23 C24 119.3(3) . . ?
C22 C23 H23A 120.4 . . ?
C24 C23 H23A 120.4 . . ?
C19 C24 C23 120.8(3) . . ?
C19 C24 H24A 119.6 . . ?
C23 C24 H24A 119.6 . . ?
N5 C25 C26 121.8(3) . . ?
N5 C25 H25A 119.1 . . ?
C26 C25 H25A 119.1 . . ?
C27 C26 C25 119.7(3) . . ?
C27 C26 H26A 120.2 . . ?
C25 C26 H26A 120.2 . . ?
C26 C27 C28 118.9(3) . . ?
C26 C27 H27A 120.6 . . ?
C28 C27 H27A 120.6 . . ?
C27 C28 C29 119.4(3) . . ?
C27 C28 H28A 120.3 . . ?
C29 C28 H28A 120.3 . . ?
N5 C29 C28 121.4(3) . . ?
N5 C29 C30 115.3(2) . . ?
C28 C29 C30 123.2(3) . . ?
O3 C30 N6 127.4(3) . . ?
O3 C30 C29 121.0(2) . . ?
N6 C30 C29 111.6(2) . . ?
C32 C31 C36 118.8(3) . . ?
C32 C31 N6 120.8(2) . . ?
C36 C31 N6 120.2(2) . . ?
C31 C32 C33 120.6(3) . . ?
C31 C32 H32A 119.7 . . ?
C33 C32 H32A 119.7 . . ?
C34 C33 C32 119.4(3) . . ?
C34 C33 H33A 120.3 . . ?
C32 C33 H33A 120.3 . . ?
C35 C34 C33 121.0(3) . . ?
C35 C34 Cl3 119.2(3) . . ?
C33 C34 Cl3 119.8(3) . . ?
C34 C35 C36 118.9(3) . . ?
C34 C35 H35A 120.5 . . ?
C36 C35 H35A 120.5 . . ?
C35 C36 C31 121.2(3) . . ?
C35 C36 H36A 119.4 . . ?
C31 C36 H36A 119.4 . . ?
H1WA O1W H1WB 108.5 . . ?
H2WC O2W H2WD 108.4 . . ?
H3WA O3W H3WB 108.3 . . ?
H4WA O4W H4WB 108.5 . . ?

loop_
_geom_bond_atom_site_label_1
_geom_bond_atom_site_label_2
_geom_bond_distance
_geom_bond_site_symmetry_2
_geom_bond_publ_flag
Co1 N3 1.935(2) . ?
Co1 N4 1.939(2) . ?
Co1 N5 1.943(2) . ?
Co1 N6 1.954(2) . ?
Co1 N1 1.961(2) . ?
Co1 N2 1.963(2) . ?
Cl1 C10 1.736(3) . ?
Cl2 C22 1.743(3) . ?
Cl3 C34 1.745(3) . ?
O1 C6 1.236(3) . ?
O2 C18 1.255(3) . ?
O3 C30 1.231(3) . ?
N1 C1 1.332(4) . ?
N1 C5 1.351(4) . ?
N2 C6 1.335(4) . ?
N2 C7 1.435(3) . ?
N3 C17 1.341(4) . ?
N3 C13 1.362(4) . ?
N4 C18 1.325(3) . ?
N4 C19 1.428(3) . ?
N5 C25 1.337(4) . ?
N5 C29 1.352(3) . ?
N6 C30 1.341(3) . ?
N6 C31 1.423(3) . ?
C1 C2 1.378(4) . ?
C1 H1A 0.9300 . ?
C2 C3 1.359(5) . ?
C2 H2A 0.9300 . ?
C3 C4 1.365(5) . ?
C3 H3A 0.9300 . ?
C4 C5 1.374(4) . ?
C4 H4A 0.9300 . ?
C5 C6 1.497(4) . ?
C7 C12 1.376(4) . ?
C7 C8 1.379(4) . ?
C8 C9 1.376(4) . ?
C8 H8A 0.9300 . ?
C9 C10 1.379(5) . ?
C9 H9A 0.9300 . ?
C10 C11 1.370(5) . ?
C11 C12 1.380(5) . ?
C11 H11A 0.9300 . ?
C12 H12A 0.9300 . ?
C13 C14 1.373(4) . ?
C13 H13A 0.9300 . ?
C14 C15 1.373(6) . ?
C14 H14A 0.9300 . ?
C15 C16 1.367(6) . ?
C15 H15A 0.9300 . ?
C16 C17 1.373(4) . ?
C16 H16A 0.9300 . ?
C17 C18 1.478(4) . ?
C19 C24 1.376(4) . ?
C19 C20 1.389(4) . ?
C20 C21 1.372(5) . ?
C20 H20A 0.9300 . ?
C21 C22 1.376(5) . ?
C21 H21A 0.9300 . ?
C22 C23 1.359(5) . ?
C23 C24 1.390(4) . ?
C23 H23A 0.9300 . ?
C24 H24A 0.9300 . ?
C25 C26 1.381(4) . ?
C25 H25A 0.9300 . ?
C26 C27 1.369(5) . ?
C26 H26A 0.9300 . ?
C27 C28 1.375(5) . ?
C27 H27A 0.9300 . ?
C28 C29 1.382(4) . ?
C28 H28A 0.9300 . ?
C29 C30 1.496(4) . ?
C31 C32 1.379(4) . ?
C31 C36 1.383(4) . ?
C32 C33 1.386(4) . ?
C32 H32A 0.9300 . ?
C33 C34 1.376(5) . ?
C33 H33A 0.9300 . ?
C34 C35 1.373(5) . ?
C35 C36 1.383(4) . ?
C35 H35A 0.9300 . ?
C36 H36A 0.9300 . ?
O1W H1WA 0.8500 . ?
O1W H1WB 0.8500 . ?
O2W H2WC 0.8500 . ?
O2W H2WD 0.8499 . ?
O3W H3WA 0.8501 . ?
O3W H3WB 0.8500 . ?
O4W H4WA 0.8500 . ?
O4W H4WB 0.8501 . ?

loop_
_geom_hbond_atom_site_label_D
_geom_hbond_atom_site_label_H
_geom_hbond_atom_site_label_A
_geom_hbond_distance_DH
_geom_hbond_distance_HA
_geom_hbond_distance_DA
_geom_hbond_angle_DHA
_geom_hbond_site_symmetry_A
O1W H1WA O2 0.85 2.03 2.738(4) 140.6 .
O1W H1WB O3 0.85 2.06 2.903(3) 172.7 3_646
O2W H2WD O3W 0.85 2.03 2.877(11) 171.8 .
O3W H3WB O4W 0.85 2.51 2.688(9) 93.0 4_646
O3W H3WA Cl2 0.85 3.00 3.469(11) 116.6 2_646
O4W H4WA O3W 0.85 2.49 2.688(9) 94.2 4_445
O4W H4WB O1 0.85 1.96 2.759(5) 157.2 .

loop_
_geom_torsion_atom_site_label_1
_geom_torsion_atom_site_label_2
_geom_torsion_atom_site_label_3
_geom_torsion_atom_site_label_4
_geom_torsion
_geom_torsion_site_symmetry_1
_geom_torsion_site_symmetry_2
_geom_torsion_site_symmetry_3
_geom_torsion_site_symmetry_4
_geom_torsion_publ_flag
N3 Co1 N1 C1 -95.2(2) . . . . ?
N4 Co1 N1 C1 -134.3(14) . . . . ?
N5 Co1 N1 C1 80.9(2) . . . . ?
N6 Co1 N1 C1 -1.5(2) . . . . ?
N2 Co1 N1 C1 177.2(2) . . . . ?
N3 Co1 N1 C5 83.81(18) . . . . ?
N4 Co1 N1 C5 44.7(16) . . . . ?
N5 Co1 N1 C5 -100.13(18) . . . . ?
N6 Co1 N1 C5 177.45(18) . . . . ?
N2 Co1 N1 C5 -3.86(18) . . . . ?
N3 Co1 N2 C6 -90.4(2) . . . . ?
N4 Co1 N2 C6 -172.81(19) . . . . ?
N5 Co1 N2 C6 92.3(2) . . . . ?
N6 Co1 N2 C6 18.5(11) . . . . ?
N1 Co1 N2 C6 4.49(19) . . . . ?
N3 Co1 N2 C7 77.2(2) . . . . ?
N4 Co1 N2 C7 -5.2(2) . . . . ?
N5 Co1 N2 C7 -100.1(2) . . . . ?
N6 Co1 N2 C7 -173.8(9) . . . . ?
N1 Co1 N2 C7 172.1(2) . . . . ?
N4 Co1 N3 C17 -7.16(18) . . . . ?
N5 Co1 N3 C17 45.4(11) . . . . ?
N6 Co1 N3 C17 81.99(19) . . . . ?
N1 Co1 N3 C17 175.11(19) . . . . ?
N2 Co1 N3 C17 -103.12(19) . . . . ?
N4 Co1 N3 C13 173.9(2) . . . . ?
N5 Co1 N3 C13 -133.6(10) . . . . ?
N6 Co1 N3 C13 -97.0(2) . . . . ?
N1 Co1 N3 C13 -3.8(2) . . . . ?
N2 Co1 N3 C13 77.9(2) . . . . ?
N3 Co1 N4 C18 8.78(19) . . . . ?
N5 Co1 N4 C18 -167.14(19) . . . . ?
N6 Co1 N4 C18 -84.69(19) . . . . ?
N1 Co1 N4 C18 48.2(16) . . . . ?
N2 Co1 N4 C18 96.37(19) . . . . ?
N3 Co1 N4 C19 -175.7(2) . . . . ?
N5 Co1 N4 C19 8.4(2) . . . . ?
N6 Co1 N4 C19 90.8(2) . . . . ?
N1 Co1 N4 C19 -136.3(14) . . . . ?
N2 Co1 N4 C19 -88.1(2) . . . . ?
N3 Co1 N5 C25 -139.3(10) . . . . ?
N4 Co1 N5 C25 -87.2(2) . . . . ?
N6 Co1 N5 C25 -176.3(2) . . . . ?
N1 Co1 N5 C25 90.7(2) . . . . ?
N2 Co1 N5 C25 9.0(2) . . . . ?
N3 Co1 N5 C29 40.5(11) . . . . ?
N4 Co1 N5 C29 92.60(18) . . . . ?
N6 Co1 N5 C29 3.57(17) . . . . ?
N1 Co1 N5 C29 -89.47(18) . . . . ?
N2 Co1 N5 C29 -171.20(18) . . . . ?
N3 Co1 N6 C30 -178.17(19) . . . . ?
N4 Co1 N6 C30 -95.58(19) . . . . ?
N5 Co1 N6 C30 -1.25(19) . . . . ?
N1 Co1 N6 C30 87.05(19) . . . . ?
N2 Co1 N6 C30 73.1(10) . . . . ?
N3 Co1 N6 C31 -9.0(2) . . . . ?
N4 Co1 N6 C31 73.6(2) . . . . ?
N5 Co1 N6 C31 167.9(2) . . . . ?
N1 Co1 N6 C31 -103.8(2) . . . . ?
N2 Co1 N6 C31 -117.7(9) . . . . ?
C5 N1 C1 C2 -2.6(4) . . . . ?
Co1 N1 C1 C2 176.4(2) . . . . ?
N1 C1 C2 C3 -0.1(5) . . . . ?
C1 C2 C3 C4 2.3(5) . . . . ?
C2 C3 C4 C5 -1.7(5) . . . . ?
C1 N1 C5 C4 3.2(4) . . . . ?
Co1 N1 C5 C4 -175.9(2) . . . . ?
C1 N1 C5 C6 -178.1(2) . . . . ?
Co1 N1 C5 C6 2.8(3) . . . . ?
C3 C4 C5 N1 -1.1(4) . . . . ?
C3 C4 C5 C6 -179.7(3) . . . . ?
C7 N2 C6 O1 7.1(4) . . . . ?
Co1 N2 C6 O1 176.3(2) . . . . ?
C7 N2 C6 C5 -173.3(2) . . . . ?
Co1 N2 C6 C5 -4.1(3) . . . . ?
N1 C5 C6 O1 -179.6(2) . . . . ?
C4 C5 C6 O1 -0.9(4) . . . . ?
N1 C5 C6 N2 0.8(3) . . . . ?
C4 C5 C6 N2 179.5(3) . . . . ?
C6 N2 C7 C12 -85.6(4) . . . . ?
Co1 N2 C7 C12 106.6(3) . . . . ?
C6 N2 C7 C8 91.5(3) . . . . ?
Co1 N2 C7 C8 -76.3(3) . . . . ?
C12 C7 C8 C9 -0.7(5) . . . . ?
N2 C7 C8 C9 -177.8(3) . . . . ?
C7 C8 C9 C10 -0.3(5) . . . . ?
C8 C9 C10 C11 0.5(5) . . . . ?
C8 C9 C10 Cl1 178.3(2) . . . . ?
C9 C10 C11 C12 0.4(6) . . . . ?
Cl1 C10 C11 C12 -177.4(3) . . . . ?
C8 C7 C12 C11 1.5(6) . . . . ?
N2 C7 C12 C11 178.7(4) . . . . ?
C10 C11 C12 C7 -1.4(7) . . . . ?
C17 N3 C13 C14 0.2(4) . . . . ?
Co1 N3 C13 C14 179.1(2) . . . . ?
N3 C13 C14 C15 -1.4(5) . . . . ?
C13 C14 C15 C16 1.5(6) . . . . ?
C14 C15 C16 C17 -0.4(6) . . . . ?
C13 N3 C17 C16 1.0(4) . . . . ?
Co1 N3 C17 C16 -178.1(2) . . . . ?
C13 N3 C17 C18 -176.3(2) . . . . ?
Co1 N3 C17 C18 4.7(3) . . . . ?
C15 C16 C17 N3 -0.8(5) . . . . ?
C15 C16 C17 C18 176.2(3) . . . . ?
C19 N4 C18 O2 -2.2(4) . . . . ?
Co1 N4 C18 O2 173.8(2) . . . . ?
C19 N4 C18 C17 175.6(2) . . . . ?
Co1 N4 C18 C17 -8.4(3) . . . . ?
N3 C17 C18 O2 -179.7(2) . . . . ?
C16 C17 C18 O2 3.2(4) . . . . ?
N3 C17 C18 N4 2.4(3) . . . . ?
C16 C17 C18 N4 -174.8(3) . . . . ?
C18 N4 C19 C24 103.8(3) . . . . ?
Co1 N4 C19 C24 -71.6(4) . . . . ?
C18 N4 C19 C20 -74.0(4) . . . . ?
Co1 N4 C19 C20 110.6(3) . . . . ?
C24 C19 C20 C21 1.3(5) . . . . ?
N4 C19 C20 C21 179.3(3) . . . . ?
C19 C20 C21 C22 1.2(6) . . . . ?
C20 C21 C22 C23 -2.9(6) . . . . ?
C20 C21 C22 Cl2 -179.4(3) . . . . ?
C21 C22 C23 C24 1.9(6) . . . . ?
Cl2 C22 C23 C24 178.4(3) . . . . ?
C20 C19 C24 C23 -2.3(5) . . . . ?
N4 C19 C24 C23 179.8(3) . . . . ?
C22 C23 C24 C19 0.7(5) . . . . ?
C29 N5 C25 C26 -0.2(4) . . . . ?
Co1 N5 C25 C26 179.6(2) . . . . ?
N5 C25 C26 C27 1.6(5) . . . . ?
C25 C26 C27 C28 -0.9(5) . . . . ?
C26 C27 C28 C29 -1.0(5) . . . . ?
C25 N5 C29 C28 -1.9(4) . . . . ?
Co1 N5 C29 C28 178.3(2) . . . . ?
C25 N5 C29 C30 174.7(2) . . . . ?
Co1 N5 C29 C30 -5.2(3) . . . . ?
C27 C28 C29 N5 2.5(4) . . . . ?
C27 C28 C29 C30 -173.8(3) . . . . ?
C31 N6 C30 O3 7.1(4) . . . . ?
Co1 N6 C30 O3 176.9(2) . . . . ?
C31 N6 C30 C29 -170.8(2) . . . . ?
Co1 N6 C30 C29 -1.1(3) . . . . ?
N5 C29 C30 O3 -174.0(2) . . . . ?
C28 C29 C30 O3 2.5(4) . . . . ?
N5 C29 C30 N6 4.1(3) . . . . ?
C28 C29 C30 N6 -179.4(2) . . . . ?
C30 N6 C31 C32 69.6(3) . . . . ?
Co1 N6 C31 C32 -99.4(3) . . . . ?
C30 N6 C31 C36 -115.8(3) . . . . ?
Co1 N6 C31 C36 75.2(3) . . . . ?
C36 C31 C32 C33 0.0(4) . . . . ?
N6 C31 C32 C33 174.6(3) . . . . ?
C31 C32 C33 C34 -0.8(5) . . . . ?
C32 C33 C34 C35 1.5(5) . . . . ?
C32 C33 C34 Cl3 -179.7(2) . . . . ?
C33 C34 C35 C36 -1.4(5) . . . . ?
Cl3 C34 C35 C36 179.9(2) . . . . ?
C34 C35 C36 C31 0.5(5) . . . . ?
C32 C31 C36 C35 0.2(4) . . . . ?
N6 C31 C36 C35 -174.6(3) . . . . ?
